data_7024085
loop_
_publ_author_name
'Berrocal, Teresa'
'Mesa, Jos\'e L'
'Pizarro, Jos\'e L'
'Baz\'an, Bego\~na'
'Iglesias, Marta'
'Vilas, Jos\'e L'
'Rojo, Te\'ofilo'
'Arriortua, Mar\'ia I'

_publ_section_title
;
 Catalytic performance of the high and low temperature polymorphs of
 (C6N2H16)0.5[(VO)(HAsO4)F]: structural, thermal, spectroscopic and
 magnetic studies.
;
_journal_issue 3
_journal_name_full 'Dalton transactions (Cambridge, England : 2003)'
_journal_page_first 834
_journal_page_last 846
_journal_paper_doi 10.1039/b910553k
_journal_volume 39
_journal_year 2010
_chemical_formula_sum 'C3 H9 As F N O5 V'
_chemical_formula_weight 283.97
_space_group_IT_number 15
_symmetry_cell_setting monoclinic
_symmetry_space_group_name_Hall '-C 2yc'
_symmetry_space_group_name_H-M 'C 1 2/c 1'
_atom_sites_solution_hydrogens geom
_atom_sites_solution_primary direct
_atom_sites_solution_secondary difmap
_audit_conform_dict_location ftp://ftp.iucr.org/pub/cif_core.dic
_audit_conform_dict_name cif_core.dic
_audit_conform_dict_version 2.3
_audit_creation_date 2008-04-15T12:49:31-00:00
_audit_creation_method 'WinGX routine CIF_UPDATE'
_cell_angle_alpha 90
_cell_angle_beta 104.290(8)
_cell_angle_gamma 90
_cell_formula_units_Z 8
_cell_length_a 21.065(2)
_cell_length_b 7.2717(4)
_cell_length_c 10.3959(10)
_cell_measurement_reflns_used 7049
_cell_measurement_temperature 293(2)
_cell_measurement_theta_max 27.92
_cell_measurement_theta_min 1.99
_cell_volume 1543.2(2)
_computing_cell_refinement 'X-AREA (Stoe & Cie, 2002)'
_computing_data_collection 'X-AREA (Stoe & Cie, 2002)'
_computing_data_reduction 'X-RED (Stoe & Cie, 2002)'
_computing_molecular_graphics 'Ortep-3 for Windows (Farrugia, 1997)'
_computing_publication_material 'WinGX publication routines (Farrugia, 1999)'
_computing_structure_refinement 'SHELXL-97 (Sheldrick, 1997)'
_computing_structure_solution 'DIRDIF99 (Beurkens et al, 1999)'
_diffrn_ambient_temperature 298(2)
_diffrn_detector 'image plate (34 cm diameter)'
_diffrn_detector_area_resol_mean 6.67
_diffrn_measured_fraction_theta_full 0.966
_diffrn_measured_fraction_theta_max 0.945
_diffrn_measurement_device '2-circle goniometer'
_diffrn_measurement_device_type 'STOE IPDS 2T'
_diffrn_measurement_method 'rotation method'
_diffrn_radiation_collimation '0.5 mm diameter, monocapillary'
_diffrn_radiation_monochromator 'plane graphite'
_diffrn_radiation_probe x-ray
_diffrn_radiation_type MoK\a
_diffrn_radiation_wavelength 0.71073
_diffrn_reflns_av_R_equivalents 0.0508
_diffrn_reflns_av_unetI/netI 0.0694
_diffrn_reflns_limit_h_max 27
_diffrn_reflns_limit_h_min -27
_diffrn_reflns_limit_k_max 9
_diffrn_reflns_limit_k_min -9
_diffrn_reflns_limit_l_max 13
_diffrn_reflns_limit_l_min -12
_diffrn_reflns_number 1698
_diffrn_reflns_theta_full 26
_diffrn_reflns_theta_max 27.58
_diffrn_reflns_theta_min 2
_diffrn_source 'sealed X-ray tube, 12 x 0.4 mm long-fine focus'
_diffrn_source_current 40
_diffrn_source_power 2.00
_diffrn_source_voltage 50
_exptl_absorpt_coefficient_mu 5.544
_exptl_absorpt_correction_T_max 0.8796
_exptl_absorpt_correction_T_min 0.4148
_exptl_absorpt_correction_type integration
_exptl_absorpt_process_details 'X-RED (Stoe & Cie, 2002)'
_exptl_crystal_density_diffrn 2.445
_exptl_crystal_density_method 'not measured'
_exptl_crystal_F_000 1112
_exptl_crystal_size_max 0.2
_exptl_crystal_size_mid 0.168
_exptl_crystal_size_min 0.023
_refine_diff_density_max 1.266
_refine_diff_density_min -0.908
_refine_diff_density_rms 0.184
_refine_ls_extinction_method none
_refine_ls_goodness_of_fit_ref 0.947
_refine_ls_hydrogen_treatment constr
_refine_ls_matrix_type full
_refine_ls_number_parameters 111
_refine_ls_number_reflns 1698
_refine_ls_number_restraints 0
_refine_ls_restrained_S_all 0.947
_refine_ls_R_factor_all 0.064
_refine_ls_R_factor_gt 0.0405
_refine_ls_shift/su_max 0
_refine_ls_shift/su_mean 0
_refine_ls_structure_factor_coef Fsqd
_refine_ls_weighting_details 'calc w=1/[\s^2^(Fo^2^)+(0.0465P)^2^+0.0000P] where P=(Fo^2^+2Fc^2^)/3'
_refine_ls_weighting_scheme calc
_refine_ls_wR_factor_gt 0.0854
_refine_ls_wR_factor_ref 0.0898
_reflns_number_gt 1220
_reflns_number_total 1698
_reflns_threshold_expression >2sigma(I)
_cod_data_source_file b910553k.txt
_cod_data_source_block vasdch
_cod_depositor_comments
;
The following automatic conversions were performed:

'_symmetry_cell_setting' value 'Monoclinic' changed to 'monoclinic'
according to /home/saulius/struct/CIF-dictionaries/cif_core.dic
dictionary named 'cif_core.dic' version 2.4.2 from 2011-04-26.

Automatic conversion script
Id: cif_fix_values 1891 2012-01-12 08:04:46Z andrius 
;
_cod_original_sg_symbol_H-M 'C 2/c'
_cod_database_code 7024085

loop_
_symmetry_equiv_pos_as_xyz
'x, y, z'
'-x, y, -z+1/2'
'x+1/2, y+1/2, z'
'-x+1/2, y+1/2, -z+1/2'
'-x, -y, -z'
'x, -y, z-1/2'
'-x+1/2, -y+1/2, -z'
'x+1/2, -y+1/2, z-1/2'

loop_
_atom_site_label
_atom_site_type_symbol
_atom_site_fract_x
_atom_site_fract_y
_atom_site_fract_z
_atom_site_U_iso_or_equiv
_atom_site_adp_type
_atom_site_occupancy
_atom_site_symmetry_multiplicity
_atom_site_calc_flag
_atom_site_refinement_flags
As As 0.19163(3) 0.18772(10) 0.23053(6) 0.01519(17) Uani 1 1 d .
V V 0.18059(5) 0.18478(19) 0.53353(10) 0.0160(3) Uani 1 1 d .
F F 0.28195(16) 0.1015(5) 0.5358(4) 0.0213(9) Uani 1 1 d .
O1 O 0.1596(2) 0.0920(8) 0.3451(4) 0.0201(11) Uani 1 1 d .
O2 O 0.1528(2) 0.3951(6) 0.1865(5) 0.0254(11) Uani 1 1 d .
H2 H 0.1672 0.4433 0.1283 0.038 Uiso 1 1 calc R
O3 O 0.1727(2) 0.0720(7) 0.0889(4) 0.0204(11) Uani 1 1 d .
O4 O 0.2725(2) 0.2240(6) 0.2811(4) 0.0205(10) Uani 1 1 d .
O5 O 0.1112(2) 0.2650(8) 0.5409(5) 0.0255(13) Uani 1 1 d .
N1 N 0.1167(3) 0.2913(10) -0.1463(7) 0.0301(15) Uani 1 1 d .
H1A H 0.1134 0.2752 -0.2325 0.045 Uiso 1 1 calc R
H1B H 0.1407 0.2011 -0.1006 0.045 Uiso 1 1 calc R
H1C H 0.1358 0.3989 -0.1208 0.045 Uiso 1 1 calc R
C1 C 0.0478(3) 0.2891(11) -0.1201(8) 0.0297(17) Uani 1 1 d .
H1 H 0.0532 0.2915 -0.0237 0.036 Uiso 1 1 calc R
C2 C 0.0114(4) 0.1156(11) -0.1724(9) 0.033(2) Uani 1 1 d .
H2A H -0.0266 0.1037 -0.136 0.04 Uiso 1 1 calc R
H2B H 0.0396 0.0104 -0.1433 0.04 Uiso 1 1 calc R
C3 C 0.0116(4) 0.4596(11) -0.1764(8) 0.035(2) Uani 1 1 d .
H3A H -0.026 0.4741 -0.1389 0.042 Uiso 1 1 calc R
H3B H 0.04 0.5649 -0.1492 0.042 Uiso 1 1 calc R

loop_
_atom_site_aniso_label
_atom_site_aniso_U_11
_atom_site_aniso_U_22
_atom_site_aniso_U_33
_atom_site_aniso_U_23
_atom_site_aniso_U_13
_atom_site_aniso_U_12
As 0.0201(3) 0.0142(3) 0.0113(3) -0.0007(4) 0.0040(2) 0.0005(3)
V 0.0202(6) 0.0151(6) 0.0123(5) 0.0002(6) 0.0033(4) -0.0005(5)
F 0.0228(19) 0.020(2) 0.022(2) -0.0003(18) 0.0083(15) -0.0018(15)
O1 0.022(2) 0.028(3) 0.011(2) -0.007(2) 0.0041(18) -0.004(2)
O2 0.031(2) 0.022(3) 0.023(3) 0.002(3) 0.005(2) 0.0026(19)
O3 0.030(3) 0.016(3) 0.014(2) -0.002(2) 0.0026(18) 0.006(2)
O4 0.025(2) 0.024(3) 0.013(2) 0.000(2) 0.0051(18) 0.0004(18)
O5 0.024(2) 0.026(3) 0.028(3) 0.000(2) 0.010(2) 0.002(2)
N1 0.029(3) 0.027(4) 0.033(3) 0.019(4) 0.007(3) 0.004(3)
C1 0.026(3) 0.042(5) 0.025(4) 0.007(4) 0.012(3) 0.005(3)
C2 0.032(4) 0.025(4) 0.044(5) 0.013(4) 0.012(3) 0.001(3)
C3 0.026(4) 0.030(5) 0.044(6) -0.013(4) -0.001(3) 0.001(3)

loop_
_atom_type_symbol
_atom_type_description
_atom_type_scat_dispersion_real
_atom_type_scat_dispersion_imag
_atom_type_scat_source
C C 0.0033 0.0016 'International Tables Vol C Tables 4.2.6.8 and 6.1.1.4'
H H 0 0 'International Tables Vol C Tables 4.2.6.8 and 6.1.1.4'
As As 0.0499 2.0058 'International Tables Vol C Tables 4.2.6.8 and 6.1.1.4'
F F 0.0171 0.0103 'International Tables Vol C Tables 4.2.6.8 and 6.1.1.4'
N N 0.0061 0.0033 'International Tables Vol C Tables 4.2.6.8 and 6.1.1.4'
O O 0.0106 0.006 'International Tables Vol C Tables 4.2.6.8 and 6.1.1.4'
V V 0.3005 0.5294 'International Tables Vol C Tables 4.2.6.8 and 6.1.1.4'

loop_
_geom_angle_atom_site_label_1
_geom_angle_atom_site_label_2
_geom_angle_atom_site_label_3
_geom_angle
_geom_angle_site_symmetry_1
_geom_angle_site_symmetry_3
O3 As O1 111.9(2) . .
O3 As O4 111.3(2) . .
O1 As O4 113.8(2) . .
O3 As O2 102.4(2) . .
O1 As O2 107.9(3) . .
O4 As O2 108.9(2) . .
O5 V F 100.6(2) . 7_556
O5 V O3 100.8(3) . 6_556
F V O3 158.24(19) 7_556 6_556
O5 V O1 100.7(2) . .
F V O1 85.4(2) 7_556 .
O3 V O1 87.3(2) 6_556 .
O5 V O4 94.1(2) . 7_556
F V O4 86.82(18) 7_556 7_556
O3 V O4 95.06(19) 6_556 7_556
O1 V O4 164.32(18) . 7_556
O5 V F 173.5(2) . .
F V F 75.27(17) 7_556 .
O3 V F 83.63(18) 6_556 .
O1 V F 84.20(18) . .
O4 V F 80.67(16) 7_556 .
V F V 104.73(17) 7_556 .
As O1 V 121.8(3) . .
As O2 H2 109.5 . .
As O3 V 136.1(3) . 6
As O4 V 124.4(2) . 7_556
C1 N1 H1A 109.5 . .
C1 N1 H1B 109.5 . .
H1A N1 H1B 109.5 . .
C1 N1 H1C 109.5 . .
H1A N1 H1C 109.5 . .
H1B N1 H1C 109.5 . .
C3 C1 C2 112.7(6) . .
C3 C1 N1 109.5(6) . .
C2 C1 N1 111.3(7) . .
C3 C1 H1 107.7 . .
C2 C1 H1 107.7 . .
N1 C1 H1 107.7 . .
C1 C2 C2 111.8(6) . 2_554
C1 C2 H2A 109.3 . .
C2 C2 H2A 109.3 2_554 .
C1 C2 H2B 109.3 . .
C2 C2 H2B 109.3 2_554 .
H2A C2 H2B 107.9 . .
C3 C3 C1 114.1(6) 2_554 .
C3 C3 H3A 108.7 2_554 .
C1 C3 H3A 108.7 . .
C3 C3 H3B 108.7 2_554 .
C1 C3 H3B 108.7 . .
H3A C3 H3B 107.6 . .

loop_
_geom_bond_atom_site_label_1
_geom_bond_atom_site_label_2
_geom_bond_distance
_geom_bond_site_symmetry_2
As O3 1.657(5) .
As O1 1.660(5) .
As O4 1.674(4) .
As O2 1.722(5) .
V O5 1.593(5) .
V F 1.959(4) 7_556
V O3 1.973(5) 6_556
V O1 2.015(5) .
V O4 2.047(5) 7_556
V F 2.214(4) .
F V 1.959(4) 7_556
O2 H2 0.82 .
O3 V 1.973(5) 6
O4 V 2.047(5) 7_556
N1 C1 1.540(9) .
N1 H1A 0.89 .
N1 H1B 0.89 .
N1 H1C 0.89 .
C1 C3 1.497(11) .
C1 C2 1.507(11) .
C1 H1 0.98 .
C2 C2 1.565(17) 2_554
C2 H2A 0.97 .
C2 H2B 0.97 .
C3 C3 1.488(17) 2_554
C3 H3A 0.97 .
C3 H3B 0.97 .

loop_
_geom_torsion_atom_site_label_1
_geom_torsion_atom_site_label_2
_geom_torsion_atom_site_label_3
_geom_torsion_atom_site_label_4
_geom_torsion
_geom_torsion_site_symmetry_1
_geom_torsion_site_symmetry_4
O5 V F V -52(2) . 7_556
F V F V 0 7_556 7_556
O3 V F V 174.6(2) 6_556 7_556
O1 V F V 86.7(2) . 7_556
O4 V F V -89.1(2) 7_556 7_556
O3 As O1 V 174.0(3) . .
O4 As O1 V 46.8(4) . .
O2 As O1 V -74.2(3) . .
O5 V O1 As 112.8(4) . .
F V O1 As 12.8(3) 7_556 .
O3 V O1 As -146.7(3) 6_556 .
O4 V O1 As -47.5(10) 7_556 .
F V O1 As -62.8(3) . .
O1 As O3 V -54.1(5) . 6
O4 As O3 V 74.4(4) . 6
O2 As O3 V -169.3(4) . 6
O3 As O4 V -167.4(3) . 7_556
O1 As O4 V -40.0(4) . 7_556
O2 As O4 V 80.4(4) . 7_556
C3 C1 C2 C2 50.6(10) . 2_554
N1 C1 C2 C2 -72.9(9) . 2_554
C2 C1 C3 C3 -50.3(11) . 2_554
N1 C1 C3 C3 74.1(10) . 2_554
